data_7240340
loop_
_publ_author_name
'Bhat, Ishtiyaq Ahmad'
'Ganie, Arshid A.'
'Dar, Aijaz A. A.'

_publ_section_title
;
 Achievement of enhanced solubility and improved optics in the molecular
 complexes based on sulfonate-pyridinium supramolecular synthon
;
_journal_name_full CrystEngComm
_journal_paper_doi 10.1039/D0CE00346H
_journal_year 2020
_chemical_formula_moiety 'C6 H6 N O3 S, C13 H15 N2, H2 O'
_chemical_formula_sum 'C19 H23 N3 O4 S'
_chemical_formula_weight 389.46
_space_group_crystal_system monoclinic
_space_group_IT_number 14
_space_group_name_Hall '-P 2yn'
_space_group_name_H-M_alt 'P 1 21/n 1'
_atom_sites_solution_hydrogens mixed
_atom_sites_solution_primary dual
_audit_creation_date 2018-12-12
_audit_creation_method
;
Olex2 1.2-ac3
(compiled 2017.08.10 svn.r3458 for OlexSys, GUI svn.r5381)
;
_audit_update_record
;
2020-03-04 deposited with the CCDC.	2020-04-16 downloaded from the CCDC.
;
_cell_angle_alpha 90
_cell_angle_beta 103.643(5)
_cell_angle_gamma 90
_cell_formula_units_Z 4
_cell_length_a 14.3462(9)
_cell_length_b 8.6625(4)
_cell_length_c 15.5482(8)
_cell_measurement_reflns_used 4771
_cell_measurement_temperature 150
_cell_measurement_theta_max 30.1750
_cell_measurement_theta_min 1.8070
_cell_volume 1877.72(18)
_computing_cell_refinement 'CrystalClear-SM Expert 2.0 r7 (Rigaku, 2011)'
_computing_data_collection 'CrystalClear-SM Expert 2.0 r7 (Rigaku, 2011)'
_computing_data_reduction 'CrystalClear-SM Expert 2.0 r7 (Rigaku, 2011)'
_computing_molecular_graphics 'Olex2 (Dolomanov et al., 2009)'
_computing_publication_material 'Olex2 (Dolomanov et al., 2009)'
_computing_structure_refinement 'ShelXL (Sheldrick, 2015)'
_computing_structure_solution 'ShelXT (Sheldrick, 2015)'
_diffrn_ambient_temperature 150.0
_diffrn_detector CCD
_diffrn_detector_area_resol_mean 28.5714
_diffrn_detector_type 'Rigaku Saturn724+'
_diffrn_measured_fraction_theta_full 0.986
_diffrn_measured_fraction_theta_max 0.986
_diffrn_measurement_details
;
List of Runs (angles in degrees, time in seconds):

  # Type    Start    End  Width  t~exp~   \w     \q     \k     \f   Frames
#--------------------------------------------------------------------------
  1  \w   -110.00  70.00   0.50    8.00    --  -20.00   0.00  36.00  360
  2  \w    -70.00 -27.00   0.50    8.00    --  -20.00 -72.00 -36.00   86
;
_diffrn_measurement_device 'AFC12 (Right): Kappa 3 circle'
_diffrn_measurement_device_type 'Rigaku Saturn724+ (2x2 bin mode)'
_diffrn_measurement_method 'profile data from \w-scans'
_diffrn_measurement_specimen_support 'Mitegen 50um'
_diffrn_orient_matrix_type 'CrysAlisPro convention (1999,Acta A55,543-557)'
_diffrn_orient_matrix_UB_11 -0.0239359000
_diffrn_orient_matrix_UB_12 -0.0719245000
_diffrn_orient_matrix_UB_13 -0.0013996000
_diffrn_orient_matrix_UB_21 -0.0031889000
_diffrn_orient_matrix_UB_22 0.0104472000
_diffrn_orient_matrix_UB_23 0.0444748000
_diffrn_orient_matrix_UB_31 -0.0447663000
_diffrn_orient_matrix_UB_32 0.0377082000
_diffrn_orient_matrix_UB_33 -0.0149975000
_diffrn_radiation_collimation 0.3
_diffrn_radiation_monochromator Confocal
_diffrn_radiation_probe x-ray
_diffrn_radiation_type MoK\a
_diffrn_radiation_wavelength 0.71073
_diffrn_reflns_av_R_equivalents 0.0399
_diffrn_reflns_av_unetI/netI 0.0537
_diffrn_reflns_Laue_measured_fraction_full 0.986
_diffrn_reflns_Laue_measured_fraction_max 0.986
_diffrn_reflns_limit_h_max 16
_diffrn_reflns_limit_h_min -16
_diffrn_reflns_limit_k_max 9
_diffrn_reflns_limit_k_min -10
_diffrn_reflns_limit_l_max 15
_diffrn_reflns_limit_l_min -18
_diffrn_reflns_number 7680
_diffrn_reflns_point_group_measured_fraction_full 0.986
_diffrn_reflns_point_group_measured_fraction_max 0.986
_diffrn_reflns_theta_full 24.999
_diffrn_reflns_theta_max 24.999
_diffrn_reflns_theta_min 2.696
_diffrn_source 'Rotating Anode'
_diffrn_source_current 24.0
_diffrn_source_power 1.2
_diffrn_source_target Mo
_diffrn_source_type 'Rotating Anode'
_diffrn_source_voltage 50.0
_exptl_absorpt_coefficient_mu 0.203
_exptl_absorpt_correction_T_max 1.00000
_exptl_absorpt_correction_T_min 0.96190
_exptl_absorpt_correction_type multi-scan
_exptl_absorpt_process_details
;
CrysAlisPro 1.171.39.46 (Rigaku Oxford Diffraction, 2018)
Empirical absorption correction using spherical harmonics,
 implemented in SCALE3 ABSPACK scaling algorithm.
;
_exptl_crystal_colour colourless
_exptl_crystal_colour_primary colourless
_exptl_crystal_density_diffrn 1.378
_exptl_crystal_description block
_exptl_crystal_F_000 824
_exptl_crystal_size_max 0.2
_exptl_crystal_size_mid 0.13
_exptl_crystal_size_min 0.056
_refine_diff_density_max 0.440
_refine_diff_density_min -0.428
_refine_diff_density_rms 0.063
_refine_ls_extinction_method none
_refine_ls_goodness_of_fit_ref 1.041
_refine_ls_hydrogen_treatment mixed
_refine_ls_matrix_type full
_refine_ls_number_parameters 259
_refine_ls_number_reflns 3255
_refine_ls_number_restraints 0
_refine_ls_restrained_S_all 1.041
_refine_ls_R_factor_all 0.0688
_refine_ls_R_factor_gt 0.0547
_refine_ls_shift/su_max 0.001
_refine_ls_shift/su_mean 0.000
_refine_ls_structure_factor_coef Fsqd
_refine_ls_weighting_details 'w=1/[\s^2^(Fo^2^)+(0.0568P)^2^+2.1517P] where P=(Fo^2^+2Fc^2^)/3'
_refine_ls_weighting_scheme calc
_refine_ls_wR_factor_gt 0.1302
_refine_ls_wR_factor_ref 0.1425
_reflns_Friedel_coverage 0.000
_reflns_number_gt 2668
_reflns_number_total 3255
_reflns_threshold_expression 'I > 2\s(I)'
_cod_data_source_file d0ce00346h2.cif
_cod_data_source_block aag-252_mo
_cod_database_code 7240340
_shelx_shelxl_version_number 2018/3
_shelx_space_group_comment
;
The symmetry employed for this shelxl refinement is uniquely defined
by the following loop, which should always be used as a source of
symmetry information in preference to the above space-group names.
They are only intended as comments.
;
_shelx_estimated_absorpt_t_max 0.989
_shelx_estimated_absorpt_t_min 0.960
_reflns_odcompleteness_completeness 86.43
_reflns_odcompleteness_iscentric 1
_reflns_odcompleteness_theta 31.07
_olex2_refinement_description
;
1. Fixed Uiso
 At 1.2 times of:
  All C(H) groups, All C(H,H) groups
 At 1.5 times of:
  All O(H,H) groups
2.a Free rotating group:
 O4(H4A,H4B)
2.b Secondary CH2 refined with riding coordinates:
 C8(H8A,H8B), C7(H7A,H7B), C6(H6A,H6B)
2.c Aromatic/amide H refined with riding coordinates:
 C2(H2), C1(H1A), C4(H4), C17(H17), C18(H18), C5(H5), C16(H16), C13(H13),
 C15(H15), C10(H10), C11(H11), C12(H12)
;
_olex2_submission_special_instructions 'No special instructions were received'
_oxdiff_exptl_absorpt_empirical_details
;
Empirical correction (ABSPACK) includes:
- Absorption correction using spherical harmonics
- Frame scaling
- Detector area scaling
;
_oxdiff_exptl_absorpt_empirical_full_max 1.149
_oxdiff_exptl_absorpt_empirical_full_min 0.805

loop_
_space_group_symop_operation_xyz
'x, y, z'
'-x+1/2, y+1/2, -z+1/2'
'-x, -y, -z'
'x-1/2, -y-1/2, z-1/2'

loop_
_atom_site_label
_atom_site_type_symbol
_atom_site_fract_x
_atom_site_fract_y
_atom_site_fract_z
_atom_site_U_iso_or_equiv
_atom_site_adp_type
_atom_site_occupancy
_atom_site_site_symmetry_order
_atom_site_calc_flag
_atom_site_refinement_flags_posn
_atom_site_refinement_flags_adp
_atom_site_refinement_flags_occupancy
_atom_site_disorder_assembly
_atom_site_disorder_group
S01 S 1.12260(5) -0.25811(8) 0.85861(5) 0.0296(2) Uani 1 1 d . . . . .
O2 O 1.13218(14) -0.2898(2) 0.76859(13) 0.0341(5) Uani 1 1 d . . . . .
O1 O 1.03590(17) -0.3242(2) 0.87599(15) 0.0463(6) Uani 1 1 d . . . . .
N3 N 1.25549(18) -0.0114(3) 0.81136(18) 0.0336(6) Uani 1 1 d . . . . .
N1 N 0.60391(15) 0.0494(2) 0.90301(14) 0.0239(5) Uani 1 1 d . . . . .
N2 N 1.00205(16) 0.2850(3) 0.49618(15) 0.0264(5) Uani 1 1 d . . . . .
O3 O 1.20822(18) -0.2977(3) 0.92500(16) 0.0541(7) Uani 1 1 d . . . . .
C19 C 1.17711(19) 0.0442(3) 0.83896(16) 0.0254(6) Uani 1 1 d . . . . .
O4 O 0.6135(3) -0.0133(4) 0.55863(19) 0.0886(10) Uani 1 1 d . . . . .
H4A H 0.562087 0.039366 0.545929 0.133 Uiso 1 1 d G . . . .
H4B H 0.618875 -0.050036 0.509328 0.133 Uiso 1 1 d G . . . .
C3 C 0.72291(19) -0.0747(3) 0.80617(18) 0.0245(6) Uani 1 1 d . . . . .
C9 C 0.92180(19) 0.0627(3) 0.58834(17) 0.0253(6) Uani 1 1 d . . . . .
C2 C 0.7544(2) -0.0512(4) 0.89603(19) 0.0391(8) Uani 1 1 d . . . . .
H2 H 0.818116 -0.078521 0.925419 0.047 Uiso 1 1 calc R . . . .
C1 C 0.6939(2) 0.0118(4) 0.94321(19) 0.0387(8) Uani 1 1 d . . . . .
H1A H 0.716343 0.028771 1.005007 0.046 Uiso 1 1 calc R . . . .
C8 C 0.8815(2) -0.0612(3) 0.63677(18) 0.0283(6) Uani 1 1 d . . . . .
H8A H 0.935001 -0.125427 0.670224 0.034 Uiso 1 1 calc R . . . .
H8B H 0.839192 -0.128716 0.592910 0.034 Uiso 1 1 calc R . . . .
C7 C 0.8245(2) 0.0012(3) 0.70106(19) 0.0289(6) Uani 1 1 d . . . . .
H7A H 0.769131 0.061959 0.667893 0.035 Uiso 1 1 calc R . . . .
H7B H 0.865769 0.070539 0.744547 0.035 Uiso 1 1 calc R . . . .
C6 C 0.7883(2) -0.1320(3) 0.75006(19) 0.0303(7) Uani 1 1 d . . . . .
H6A H 0.753335 -0.207468 0.706344 0.036 Uiso 1 1 calc R . . . .
H6B H 0.843900 -0.185602 0.788232 0.036 Uiso 1 1 calc R . . . .
C4 C 0.6288(2) -0.0369(3) 0.76675(18) 0.0317(7) Uani 1 1 d . . . . .
H4 H 0.604218 -0.053861 0.705193 0.038 Uiso 1 1 calc R . . . .
C17 C 1.0889(2) 0.2620(3) 0.87753(19) 0.0362(7) Uani 1 1 d . . . . .
H17 H 1.081620 0.370549 0.881715 0.043 Uiso 1 1 calc R . . . .
C18 C 1.1645(2) 0.2040(3) 0.84733(18) 0.0319(7) Uani 1 1 d . . . . .
H18 H 1.209154 0.273320 0.831784 0.038 Uiso 1 1 calc R . . . .
C5 C 0.57065(19) 0.0254(3) 0.81695(18) 0.0302(6) Uani 1 1 d . . . . .
H5 H 0.506131 0.051397 0.789612 0.036 Uiso 1 1 calc R . . . .
C16 C 1.0230(2) 0.1642(4) 0.9020(2) 0.0379(7) Uani 1 1 d . . . . .
H16 H 0.971054 0.204637 0.923160 0.046 Uiso 1 1 calc R . . . .
C14 C 1.11013(18) -0.0542(3) 0.86391(16) 0.0237(6) Uani 1 1 d . . . . .
C13 C 1.0048(3) 0.1384(4) 0.6254(2) 0.0546(10) Uani 1 1 d . . . . .
H13 H 1.037063 0.116750 0.684930 0.066 Uiso 1 1 calc R . . . .
C15 C 1.0345(2) 0.0065(3) 0.89489(19) 0.0319(7) Uani 1 1 d . . . . .
H15 H 0.989922 -0.061557 0.911522 0.038 Uiso 1 1 calc R . . . .
C10 C 0.8779(2) 0.1039(4) 0.5028(2) 0.0515(10) Uani 1 1 d . . . . .
H10 H 0.819265 0.056704 0.473438 0.062 Uiso 1 1 calc R . . . .
C11 C 0.9203(2) 0.2151(4) 0.4598(2) 0.0536(10) Uani 1 1 d . . . . .
H11 H 0.888669 0.242400 0.400987 0.064 Uiso 1 1 calc R . . . .
C12 C 1.0428(3) 0.2460(4) 0.5778(2) 0.0525(10) Uani 1 1 d . . . . .
H12 H 1.101530 0.294386 0.605738 0.063 Uiso 1 1 calc R . . . .
H1 H 0.563(2) 0.107(4) 0.939(2) 0.056(10) Uiso 1 1 d . . . . .
H3A H 1.284(2) 0.056(4) 0.784(2) 0.048(10) Uiso 1 1 d . . . . .
H3B H 1.248(2) -0.104(4) 0.790(2) 0.044(10) Uiso 1 1 d . . . . .

loop_
_atom_site_aniso_label
_atom_site_aniso_U_11
_atom_site_aniso_U_22
_atom_site_aniso_U_33
_atom_site_aniso_U_23
_atom_site_aniso_U_13
_atom_site_aniso_U_12
S01 0.0374(4) 0.0227(4) 0.0294(4) 0.0011(3) 0.0093(3) -0.0006(3)
O2 0.0399(12) 0.0315(11) 0.0344(11) -0.0069(9) 0.0158(9) -0.0007(9)
O1 0.0645(15) 0.0305(12) 0.0554(14) -0.0056(10) 0.0368(12) -0.0149(11)
N3 0.0339(14) 0.0310(15) 0.0398(15) 0.0012(12) 0.0164(11) -0.0042(11)
N1 0.0270(13) 0.0219(11) 0.0262(12) -0.0009(9) 0.0132(10) 0.0008(9)
N2 0.0299(13) 0.0236(12) 0.0300(13) 0.0010(9) 0.0157(10) 0.0011(9)
O3 0.0656(16) 0.0339(12) 0.0504(14) 0.0070(11) -0.0111(12) 0.0128(11)
C19 0.0262(14) 0.0296(14) 0.0196(13) 0.0022(11) 0.0035(10) 0.0005(11)
O4 0.123(3) 0.095(3) 0.0488(17) -0.0049(17) 0.0235(18) 0.012(2)
C3 0.0313(15) 0.0165(13) 0.0315(14) 0.0048(11) 0.0189(12) -0.0013(11)
C9 0.0311(15) 0.0210(13) 0.0297(14) -0.0014(11) 0.0187(12) 0.0031(11)
C2 0.0237(15) 0.062(2) 0.0327(16) 0.0048(15) 0.0093(12) 0.0117(14)
C1 0.0321(17) 0.062(2) 0.0222(14) -0.0049(14) 0.0073(12) 0.0054(15)
C8 0.0363(16) 0.0203(14) 0.0345(15) 0.0004(12) 0.0208(12) 0.0015(11)
C7 0.0335(16) 0.0243(14) 0.0357(16) 0.0012(12) 0.0221(13) 0.0012(12)
C6 0.0387(16) 0.0202(14) 0.0389(16) 0.0008(12) 0.0233(13) 0.0042(12)
C4 0.0329(16) 0.0400(17) 0.0236(14) -0.0060(12) 0.0095(12) -0.0024(13)
C17 0.0492(19) 0.0238(15) 0.0318(16) -0.0024(12) 0.0017(14) 0.0058(13)
C18 0.0372(17) 0.0274(15) 0.0281(15) 0.0036(12) 0.0015(12) -0.0052(13)
C5 0.0243(15) 0.0362(16) 0.0302(15) -0.0025(12) 0.0067(11) 0.0029(12)
C16 0.0368(17) 0.0373(17) 0.0412(18) -0.0063(14) 0.0121(14) 0.0082(14)
C14 0.0285(15) 0.0221(13) 0.0199(13) 0.0000(10) 0.0047(11) -0.0006(11)
C13 0.062(2) 0.068(2) 0.0275(17) 0.0158(16) -0.0039(15) -0.0307(19)
C15 0.0307(16) 0.0341(16) 0.0327(16) -0.0032(13) 0.0112(12) -0.0004(12)
C10 0.0235(16) 0.068(2) 0.059(2) 0.0291(19) 0.0017(14) -0.0107(16)
C11 0.0325(19) 0.070(2) 0.053(2) 0.0381(19) -0.0002(15) -0.0042(17)
C12 0.049(2) 0.064(2) 0.0371(19) 0.0104(16) -0.0036(15) -0.0327(18)

loop_
_atom_type_symbol
_atom_type_description
_atom_type_scat_dispersion_real
_atom_type_scat_dispersion_imag
_atom_type_scat_source
C C 0.0033 0.0016 'International Tables Vol C Tables 4.2.6.8 and 6.1.1.4'
H H 0.0000 0.0000 'International Tables Vol C Tables 4.2.6.8 and 6.1.1.4'
N N 0.0061 0.0033 'International Tables Vol C Tables 4.2.6.8 and 6.1.1.4'
O O 0.0106 0.0060 'International Tables Vol C Tables 4.2.6.8 and 6.1.1.4'
S S 0.1246 0.1234 'International Tables Vol C Tables 4.2.6.8 and 6.1.1.4'

loop_
_geom_angle_atom_site_label_1
_geom_angle_atom_site_label_2
_geom_angle_atom_site_label_3
_geom_angle
_geom_angle_site_symmetry_1
_geom_angle_site_symmetry_3
_geom_angle_publ_flag
O2 S01 C14 105.27(12) . . ?
O1 S01 O2 112.45(13) . . ?
O1 S01 C14 106.44(13) . . ?
O3 S01 O2 112.47(14) . . ?
O3 S01 O1 113.24(15) . . ?
O3 S01 C14 106.24(13) . . ?
C19 N3 H3A 115(2) . . ?
C19 N3 H3B 114(2) . . ?
H3A N3 H3B 117(3) . . ?
C1 N1 H1 118.3(18) . . ?
C5 N1 C1 120.8(2) . . ?
C5 N1 H1 120.7(18) . . ?
C12 N2 C11 116.4(3) . . ?
N3 C19 C18 120.2(3) . . ?
N3 C19 C14 122.3(3) . . ?
C14 C19 C18 117.4(3) . . ?
H4A O4 H4B 104.4 . . ?
C2 C3 C6 122.3(3) . . ?
C2 C3 C4 117.8(2) . . ?
C4 C3 C6 119.8(2) . . ?
C13 C9 C8 122.2(3) . . ?
C13 C9 C10 116.0(3) . . ?
C10 C9 C8 121.8(3) . . ?
C3 C2 H2 119.9 . . ?
C1 C2 C3 120.1(3) . . ?
C1 C2 H2 119.9 . . ?
N1 C1 C2 120.6(3) . . ?
N1 C1 H1A 119.7 . . ?
C2 C1 H1A 119.7 . . ?
C9 C8 H8A 108.8 . . ?
C9 C8 H8B 108.8 . . ?
C9 C8 C7 113.7(2) . . ?
H8A C8 H8B 107.7 . . ?
C7 C8 H8A 108.8 . . ?
C7 C8 H8B 108.8 . . ?
C8 C7 H7A 109.5 . . ?
C8 C7 H7B 109.5 . . ?
C8 C7 C6 110.6(2) . . ?
H7A C7 H7B 108.1 . . ?
C6 C7 H7A 109.5 . . ?
C6 C7 H7B 109.5 . . ?
C3 C6 C7 111.6(2) . . ?
C3 C6 H6A 109.3 . . ?
C3 C6 H6B 109.3 . . ?
C7 C6 H6A 109.3 . . ?
C7 C6 H6B 109.3 . . ?
H6A C6 H6B 108.0 . . ?
C3 C4 H4 120.0 . . ?
C5 C4 C3 119.9(3) . . ?
C5 C4 H4 120.0 . . ?
C18 C17 H17 119.5 . . ?
C18 C17 C16 120.9(3) . . ?
C16 C17 H17 119.5 . . ?
C19 C18 H18 119.3 . . ?
C17 C18 C19 121.4(3) . . ?
C17 C18 H18 119.3 . . ?
N1 C5 C4 120.7(3) . . ?
N1 C5 H5 119.7 . . ?
C4 C5 H5 119.7 . . ?
C17 C16 H16 120.7 . . ?
C15 C16 C17 118.6(3) . . ?
C15 C16 H16 120.7 . . ?
C19 C14 S01 120.4(2) . . ?
C15 C14 S01 119.1(2) . . ?
C15 C14 C19 120.4(3) . . ?
C9 C13 H13 119.5 . . ?
C9 C13 C12 120.9(3) . . ?
C12 C13 H13 119.5 . . ?
C16 C15 C14 121.3(3) . . ?
C16 C15 H15 119.4 . . ?
C14 C15 H15 119.4 . . ?
C9 C10 H10 120.3 . . ?
C9 C10 C11 119.4(3) . . ?
C11 C10 H10 120.3 . . ?
N2 C11 C10 123.7(3) . . ?
N2 C11 H11 118.1 . . ?
C10 C11 H11 118.1 . . ?
N2 C12 C13 123.5(3) . . ?
N2 C12 H12 118.2 . . ?
C13 C12 H12 118.2 . . ?

loop_
_geom_bond_atom_site_label_1
_geom_bond_atom_site_label_2
_geom_bond_distance
_geom_bond_site_symmetry_2
_geom_bond_publ_flag
S01 O2 1.464(2) . ?
S01 O1 1.451(2) . ?
S01 O3 1.447(2) . ?
S01 C14 1.780(3) . ?
N3 C19 1.381(4) . ?
N3 H3A 0.88(4) . ?
N3 H3B 0.87(4) . ?
N1 C1 1.335(4) . ?
N1 C5 1.327(3) . ?
N1 H1 1.04(4) . ?
N2 C11 1.323(4) . ?
N2 C12 1.311(4) . ?
C19 C18 1.406(4) . ?
C19 C14 1.405(4) . ?
O4 H4A 0.8503 . ?
O4 H4B 0.8500 . ?
C3 C2 1.378(4) . ?
C3 C6 1.508(4) . ?
C3 C4 1.384(4) . ?
C9 C8 1.503(4) . ?
C9 C13 1.363(4) . ?
C9 C10 1.377(4) . ?
C2 H2 0.9500 . ?
C2 C1 1.375(4) . ?
C1 H1A 0.9500 . ?
C8 H8A 0.9900 . ?
C8 H8B 0.9900 . ?
C8 C7 1.532(3) . ?
C7 H7A 0.9900 . ?
C7 H7B 0.9900 . ?
C7 C6 1.539(4) . ?
C6 H6A 0.9900 . ?
C6 H6B 0.9900 . ?
C4 H4 0.9500 . ?
C4 C5 1.379(4) . ?
C17 H17 0.9500 . ?
C17 C18 1.375(4) . ?
C17 C16 1.387(4) . ?
C18 H18 0.9500 . ?
C5 H5 0.9500 . ?
C16 H16 0.9500 . ?
C16 C15 1.383(4) . ?
C14 C15 1.390(4) . ?
C13 H13 0.9500 . ?
C13 C12 1.379(4) . ?
C15 H15 0.9500 . ?
C10 H10 0.9500 . ?
C10 C11 1.392(4) . ?
C11 H11 0.9500 . ?
C12 H12 0.9500 . ?
